data_7003697
loop_
_publ_author_name
'Cabeza, Javier A.'
'del R\'io, Ignacio'
'Miguel, Daniel'
'P\'erez-Carre\~no, Enrique'
'S\'anchez-Vega, M. Gabriela'

_publ_section_title
;
 Activation of two C--H bonds of NHC N-methyl groups on triosmium and
 triruthenium carbonyl clusters
;
_journal_issue 14
_journal_name_full 'Dalton Transactions'
_journal_page_first 1937
_journal_page_last 1942
_journal_paper_doi 10.1039/b718770j
_journal_year 2008
_chemical_formula_moiety 'C20 H8 N2 O15 Ru5'
_chemical_formula_sum 'C20 H8 N2 O15 Ru5'
_chemical_formula_weight 1021.63
_chemical_name_systematic
;
?
;
_space_group_IT_number 14
_symmetry_cell_setting monoclinic
_symmetry_space_group_name_Hall '-P 2ybc'
_symmetry_space_group_name_H-M 'P 1 21/c 1'
_atom_sites_solution_hydrogens geom
_atom_sites_solution_primary direct
_atom_sites_solution_secondary difmap
_audit_creation_method SHELXL-97
_cell_angle_alpha 90.00
_cell_angle_beta 96.326(4)
_cell_angle_gamma 90.00
_cell_formula_units_Z 4
_cell_length_a 11.474(3)
_cell_length_b 16.127(4)
_cell_length_c 15.209(3)
_cell_measurement_reflns_used 3400
_cell_measurement_temperature 296(2)
_cell_measurement_theta_max 23.52
_cell_measurement_theta_min 1.90
_cell_volume 2797.2(11)
_computing_cell_refinement 'Bruker SMART'
_computing_data_collection 'Bruker SMART'
_computing_data_reduction 'Bruker SHELXTL'
_computing_molecular_graphics 'Bruker SHELXTL'
_computing_publication_material 'Bruker SHELXTL'
_computing_structure_refinement 'SHELXL-97 (Sheldrick, 1997)'
_computing_structure_solution 'SHELXS-97 (Sheldrick, 1990)'
_diffrn_ambient_temperature 296(2)
_diffrn_measured_fraction_theta_full 0.997
_diffrn_measured_fraction_theta_max 0.997
_diffrn_measurement_device_type 'CCD area detector'
_diffrn_measurement_method 'phi and omega scans'
_diffrn_radiation_monochromator graphite
_diffrn_radiation_source 'fine-focus sealed tube'
_diffrn_radiation_type MoK\a
_diffrn_radiation_wavelength 0.71073
_diffrn_reflns_av_R_equivalents 0.0216
_diffrn_reflns_av_sigmaI/netI 0.0169
_diffrn_reflns_limit_h_max 12
_diffrn_reflns_limit_h_min -8
_diffrn_reflns_limit_k_max 17
_diffrn_reflns_limit_k_min -17
_diffrn_reflns_limit_l_max 16
_diffrn_reflns_limit_l_min -16
_diffrn_reflns_number 12031
_diffrn_reflns_theta_full 23.29
_diffrn_reflns_theta_max 23.29
_diffrn_reflns_theta_min 1.79
_exptl_absorpt_coefficient_mu 2.712
_exptl_absorpt_correction_T_max 0.580
_exptl_absorpt_correction_T_min 0.495
_exptl_absorpt_correction_type empirical
_exptl_absorpt_process_details SADABS
_exptl_crystal_colour BLACK
_exptl_crystal_density_diffrn 2.426
_exptl_crystal_density_method 'not measured'
_exptl_crystal_description BLOCK
_exptl_crystal_F_000 1928
_exptl_crystal_size_max 0.26
_exptl_crystal_size_mid 0.22
_exptl_crystal_size_min 0.20
_refine_diff_density_max 0.374
_refine_diff_density_min -0.333
_refine_diff_density_rms 0.076
_refine_ls_extinction_coef 0.00049(4)
_refine_ls_extinction_expression Fc^*^=kFc[1+0.001xFc^2^\l^3^/sin(2\q)]^-1/4^
_refine_ls_extinction_method SHELXL
_refine_ls_goodness_of_fit_ref 1.110
_refine_ls_hydrogen_treatment constr
_refine_ls_matrix_type full
_refine_ls_number_parameters 382
_refine_ls_number_reflns 4010
_refine_ls_number_restraints 0
_refine_ls_restrained_S_all 1.110
_refine_ls_R_factor_all 0.0265
_refine_ls_R_factor_gt 0.0221
_refine_ls_shift/su_max 0.002
_refine_ls_shift/su_mean 0.000
_refine_ls_structure_factor_coef Fsqd
_refine_ls_weighting_details 'calc w=1/[\s^2^(Fo^2^)+(0.0190P)^2^+5.3441P] where P=(Fo^2^+2Fc^2^)/3'
_refine_ls_weighting_scheme calc
_refine_ls_wR_factor_gt 0.0491
_refine_ls_wR_factor_ref 0.0522
_reflns_number_gt 3620
_reflns_number_total 4010
_reflns_threshold_expression >2sigma(I)
_cod_data_source_file b718770j.txt
_cod_data_source_block 4b_g64f4am
_cod_depositor_comments
;
The following automatic conversions were performed:
'_symmetry_cell_setting' value 'Monoclinic' changed to 'monoclinic'
according to '/home/saulius/struct/CIF-dictionaries/cif_core.dic'
dictionary named 'cif_core.dic' version 2.4.1 from 2010-06-29.

Automatic conversion script
Id: cif_fix_enum 1527 2010-12-29 10:47:43Z saulius 
;
_cod_original_cell_volume 2796.9(10)
_cod_original_sg_symbol_H-M 'P 21/c'
_cod_database_code 7003697

loop_
_symmetry_equiv_pos_as_xyz
'x, y, z'
'-x, y+1/2, -z+1/2'
'-x, -y, -z'
'x, -y-1/2, z-1/2'

loop_
_atom_site_label
_atom_site_type_symbol
_atom_site_fract_x
_atom_site_fract_y
_atom_site_fract_z
_atom_site_U_iso_or_equiv
_atom_site_adp_type
_atom_site_occupancy
_atom_site_symmetry_multiplicity
_atom_site_calc_flag
_atom_site_refinement_flags
_atom_site_disorder_assembly
_atom_site_disorder_group
Ru1 Ru 0.90837(3) 0.94367(2) 0.27604(2) 0.03134(10) Uani 1 1 d . . .
Ru2 Ru 0.67185(3) 0.98440(2) 0.20438(2) 0.02942(10) Uani 1 1 d . . .
Ru3 Ru 0.76461(3) 1.05652(2) 0.36169(2) 0.02962(10) Uani 1 1 d . . .
Ru4 Ru 0.52640(3) 1.07956(2) 0.30012(2) 0.03799(11) Uani 1 1 d . . .
Ru5 Ru 0.69706(3) 1.15888(2) 0.21489(2) 0.03394(10) Uani 1 1 d . . .
N1 N 1.0607(3) 0.9091(2) 0.1276(3) 0.0498(10) Uani 1 1 d . . .
N2 N 0.9439(3) 0.8066(2) 0.1365(3) 0.0478(10) Uani 1 1 d . . .
C100 C 0.8195(4) 1.0694(2) 0.2299(3) 0.0336(9) Uani 1 1 d . . .
O100 O 0.9209(2) 1.05836(17) 0.20913(19) 0.0366(7) Uani 1 1 d . . .
C101 C 1.0579(4) 0.9429(3) 0.3368(3) 0.0418(11) Uani 1 1 d . . .
O101 O 1.1489(3) 0.9423(3) 0.3752(3) 0.0694(11) Uani 1 1 d . . .
C102 C 0.8729(4) 0.8504(3) 0.3407(3) 0.0408(11) Uani 1 1 d . . .
O102 O 0.8536(3) 0.7948(2) 0.3830(3) 0.0643(10) Uani 1 1 d . . .
C201 C 0.7367(4) 0.9445(3) 0.1008(3) 0.0460(11) Uani 1 1 d . . .
O201 O 0.7650(4) 0.9228(3) 0.0359(2) 0.0802(13) Uani 1 1 d . . .
C202 C 0.6312(4) 0.8825(3) 0.2540(3) 0.0422(11) Uani 1 1 d . . .
O202 O 0.6047(3) 0.8206(2) 0.2830(3) 0.0674(11) Uani 1 1 d . . .
C203 C 0.5198(4) 0.9922(3) 0.1386(3) 0.0421(11) Uani 1 1 d . . .
O203 O 0.4372(3) 0.9862(2) 0.0901(2) 0.0613(10) Uani 1 1 d . . .
C301 C 0.9220(4) 1.0694(3) 0.4128(3) 0.0400(10) Uani 1 1 d . . .
O301 O 1.0103(3) 1.0861(2) 0.4520(2) 0.0552(9) Uani 1 1 d . . .
C302 C 0.7170(4) 1.1437(3) 0.4347(3) 0.0460(11) Uani 1 1 d . . .
O302 O 0.7047(3) 1.1948(2) 0.4840(2) 0.0658(10) Uani 1 1 d . . .
C303 C 0.7258(4) 0.9712(3) 0.4406(3) 0.0435(11) Uani 1 1 d . . .
O303 O 0.7037(4) 0.9211(2) 0.4881(3) 0.0699(11) Uani 1 1 d . . .
C401 C 0.3897(4) 1.1073(3) 0.2266(3) 0.0490(12) Uani 1 1 d . . .
O401 O 0.3055(3) 1.1258(3) 0.1852(3) 0.0779(12) Uani 1 1 d . . .
C402 C 0.4774(4) 1.1615(3) 0.3760(4) 0.0548(13) Uani 1 1 d . . .
O402 O 0.4399(4) 1.2101(3) 0.4185(3) 0.0860(14) Uani 1 1 d . . .
C403 C 0.4637(4) 0.9881(3) 0.3588(4) 0.0570(14) Uani 1 1 d . . .
O403 O 0.4254(4) 0.9342(3) 0.3943(4) 0.0943(15) Uani 1 1 d . . .
C501 C 0.6599(4) 1.2557(3) 0.2803(4) 0.0538(13) Uani 1 1 d . . .
O501 O 0.6447(4) 1.3146(2) 0.3182(3) 0.0831(13) Uani 1 1 d . . .
C502 C 0.5779(5) 1.1733(3) 0.1180(4) 0.0631(15) Uani 1 1 d . . .
O502 O 0.5097(4) 1.1804(3) 0.0589(3) 0.1084(19) Uani 1 1 d . . .
C503 C 0.8164(4) 1.2155(3) 0.1614(3) 0.0440(11) Uani 1 1 d . . .
O503 O 0.8891(3) 1.2496(2) 0.1315(3) 0.0680(10) Uani 1 1 d . . .
C1 C 0.9759(4) 0.8801(3) 0.1747(3) 0.0382(10) Uani 1 1 d . . .
C2 C 1.0069(5) 0.7919(4) 0.0654(4) 0.0664(16) Uani 1 1 d . . .
H2 H 1.0000 0.7460 0.0283 0.080 Uiso 1 1 calc R . .
C3 C 1.0790(5) 0.8556(4) 0.0603(4) 0.0706(16) Uani 1 1 d . . .
H3 H 1.1321 0.8626 0.0189 0.085 Uiso 1 1 calc R . .
C4 C 0.8558(5) 0.7499(3) 0.1621(4) 0.0721(17) Uani 1 1 d . . .
H4A H 0.8874 0.7190 0.2132 0.108 Uiso 1 1 calc R . .
H4B H 0.8332 0.7124 0.1143 0.108 Uiso 1 1 calc R . .
H4C H 0.7886 0.7807 0.1758 0.108 Uiso 1 1 calc R . .
C5 C 1.1312(5) 0.9840(3) 0.1435(4) 0.0713(17) Uani 1 1 d . . .
H5A H 1.0871 1.0311 0.1199 0.107 Uiso 1 1 calc R . .
H5B H 1.2015 0.9790 0.1151 0.107 Uiso 1 1 calc R . .
H5C H 1.1513 0.9912 0.2060 0.107 Uiso 1 1 calc R . .

loop_
_atom_site_aniso_label
_atom_site_aniso_U_11
_atom_site_aniso_U_22
_atom_site_aniso_U_33
_atom_site_aniso_U_23
_atom_site_aniso_U_13
_atom_site_aniso_U_12
Ru1 0.02469(18) 0.03292(19) 0.03615(19) 0.00113(14) 0.00218(14) 0.00292(14)
Ru2 0.02524(18) 0.03247(19) 0.02987(18) -0.00084(14) -0.00005(13) -0.00132(14)
Ru3 0.02602(18) 0.03473(19) 0.02772(18) -0.00090(13) 0.00112(13) 0.00038(14)
Ru4 0.02450(18) 0.0421(2) 0.0481(2) -0.00064(16) 0.00746(15) 0.00130(15)
Ru5 0.02927(19) 0.03107(19) 0.0407(2) 0.00616(14) 0.00026(15) 0.00052(14)
N1 0.047(2) 0.052(2) 0.053(2) -0.0102(19) 0.018(2) -0.004(2)
N2 0.043(2) 0.042(2) 0.058(3) -0.0107(19) 0.0035(19) -0.0010(18)
C100 0.032(2) 0.031(2) 0.037(2) 0.0053(18) 0.0016(19) -0.0016(18)
O100 0.0281(16) 0.0376(16) 0.0456(17) 0.0044(13) 0.0101(13) -0.0003(13)
C101 0.039(3) 0.041(3) 0.045(3) -0.004(2) 0.003(2) 0.007(2)
O101 0.040(2) 0.090(3) 0.074(3) -0.006(2) -0.0150(19) 0.0096(19)
C102 0.027(2) 0.045(3) 0.051(3) 0.005(2) 0.005(2) 0.006(2)
O102 0.058(2) 0.057(2) 0.078(3) 0.032(2) 0.0071(19) -0.0001(18)
C201 0.035(2) 0.060(3) 0.042(3) 0.001(2) -0.002(2) 0.006(2)
O201 0.078(3) 0.127(4) 0.036(2) -0.014(2) 0.0086(19) 0.037(3)
C202 0.027(2) 0.050(3) 0.048(3) -0.005(2) -0.005(2) 0.000(2)
O202 0.056(2) 0.047(2) 0.097(3) 0.023(2) -0.001(2) -0.0149(18)
C203 0.034(3) 0.045(3) 0.048(3) 0.000(2) 0.003(2) 0.000(2)
O203 0.0389(19) 0.081(3) 0.059(2) -0.0086(19) -0.0168(18) 0.0047(18)
C301 0.040(3) 0.040(2) 0.040(2) 0.0030(19) 0.001(2) 0.000(2)
O301 0.042(2) 0.054(2) 0.065(2) -0.0064(17) -0.0141(18) -0.0007(16)
C302 0.038(3) 0.053(3) 0.046(3) -0.009(2) 0.000(2) 0.007(2)
O302 0.064(2) 0.071(2) 0.060(2) -0.029(2) -0.0046(18) 0.011(2)
C303 0.038(3) 0.050(3) 0.043(3) 0.000(2) 0.006(2) -0.003(2)
O303 0.078(3) 0.071(3) 0.064(2) 0.023(2) 0.024(2) -0.010(2)
C401 0.032(3) 0.046(3) 0.067(3) -0.013(2) 0.000(2) 0.000(2)
O401 0.045(2) 0.072(3) 0.110(3) -0.011(2) -0.025(2) 0.008(2)
C402 0.029(2) 0.073(4) 0.062(3) -0.019(3) 0.002(2) -0.002(2)
O402 0.064(3) 0.099(3) 0.097(3) -0.052(3) 0.018(2) 0.004(2)
C403 0.039(3) 0.064(3) 0.071(4) 0.011(3) 0.022(3) 0.002(3)
O403 0.073(3) 0.088(3) 0.130(4) 0.038(3) 0.047(3) -0.002(2)
C501 0.044(3) 0.051(3) 0.067(3) 0.008(3) 0.007(2) 0.010(2)
O501 0.094(3) 0.051(2) 0.104(3) -0.023(2) 0.012(3) 0.020(2)
C502 0.049(3) 0.060(3) 0.076(4) 0.031(3) -0.014(3) -0.017(3)
O502 0.089(3) 0.118(4) 0.104(4) 0.061(3) -0.052(3) -0.036(3)
C503 0.046(3) 0.034(2) 0.051(3) 0.007(2) 0.003(2) -0.001(2)
O503 0.056(2) 0.061(2) 0.090(3) 0.016(2) 0.020(2) -0.014(2)
C1 0.028(2) 0.042(3) 0.044(2) -0.004(2) 0.0007(19) 0.0021(19)
C2 0.078(4) 0.062(4) 0.061(3) -0.030(3) 0.013(3) 0.005(3)
C3 0.076(4) 0.069(4) 0.073(4) -0.021(3) 0.036(3) 0.000(3)
C4 0.066(4) 0.050(3) 0.102(5) -0.029(3) 0.019(3) -0.019(3)
C5 0.063(4) 0.064(4) 0.095(4) -0.016(3) 0.044(3) -0.024(3)

loop_
_atom_type_symbol
_atom_type_description
_atom_type_scat_dispersion_real
_atom_type_scat_dispersion_imag
_atom_type_scat_source
C C 0.0033 0.0016 'International Tables Vol C Tables 4.2.6.8 and 6.1.1.4'
H H 0.0000 0.0000 'International Tables Vol C Tables 4.2.6.8 and 6.1.1.4'
N N 0.0061 0.0033 'International Tables Vol C Tables 4.2.6.8 and 6.1.1.4'
O O 0.0106 0.0060 'International Tables Vol C Tables 4.2.6.8 and 6.1.1.4'
Ru Ru -1.2594 0.8363 'International Tables Vol C Tables 4.2.6.8 and 6.1.1.4'

loop_
_geom_angle_atom_site_label_1
_geom_angle_atom_site_label_2
_geom_angle_atom_site_label_3
_geom_angle
_geom_angle_site_symmetry_1
_geom_angle_site_symmetry_3
_geom_angle_publ_flag
C101 Ru1 C102 88.59(19) . . ?
C101 Ru1 C1 88.08(18) . . ?
C102 Ru1 C1 96.55(18) . . ?
C101 Ru1 O100 97.88(16) . . ?
C102 Ru1 O100 169.96(15) . . ?
C1 Ru1 O100 91.36(14) . . ?
C101 Ru1 C100 120.19(17) . . ?
C102 Ru1 C100 137.97(16) . . ?
C1 Ru1 C100 113.04(16) . . ?
O100 Ru1 C100 32.06(12) . . ?
C101 Ru1 Ru3 108.94(13) . . ?
C102 Ru1 Ru3 95.91(13) . . ?
C1 Ru1 Ru3 159.11(12) . . ?
O100 Ru1 Ru3 74.76(8) . . ?
C100 Ru1 Ru3 48.15(10) . . ?
C101 Ru1 Ru2 165.47(13) . . ?
C102 Ru1 Ru2 97.58(13) . . ?
C1 Ru1 Ru2 104.17(12) . . ?
O100 Ru1 Ru2 74.41(7) . . ?
C100 Ru1 Ru2 47.91(10) . . ?
Ru3 Ru1 Ru2 57.487(15) . . ?
C202 Ru2 C203 90.84(18) . . ?
C202 Ru2 C201 99.9(2) . . ?
C203 Ru2 C201 90.35(19) . . ?
C202 Ru2 C100 134.21(16) . . ?
C203 Ru2 C100 134.13(17) . . ?
C201 Ru2 C100 89.58(18) . . ?
C202 Ru2 Ru3 96.23(13) . . ?
C203 Ru2 Ru3 131.70(14) . . ?
C201 Ru2 Ru3 134.57(14) . . ?
C100 Ru2 Ru3 50.53(11) . . ?
C202 Ru2 Ru4 94.67(14) . . ?
C203 Ru2 Ru4 71.00(14) . . ?
C201 Ru2 Ru4 156.52(14) . . ?
C100 Ru2 Ru4 93.40(11) . . ?
Ru3 Ru2 Ru4 60.849(17) . . ?
C202 Ru2 Ru5 150.51(14) . . ?
C203 Ru2 Ru5 92.63(14) . . ?
C201 Ru2 Ru5 109.37(15) . . ?
C100 Ru2 Ru5 44.99(11) . . ?
Ru3 Ru2 Ru5 60.399(13) . . ?
Ru4 Ru2 Ru5 59.175(14) . . ?
C202 Ru2 Ru1 85.10(13) . . ?
C203 Ru2 Ru1 167.29(14) . . ?
C201 Ru2 Ru1 78.53(13) . . ?
C100 Ru2 Ru1 52.85(11) . . ?
Ru3 Ru2 Ru1 60.847(13) . . ?
Ru4 Ru2 Ru1 121.283(18) . . ?
Ru5 Ru2 Ru1 96.828(14) . . ?
C301 Ru3 C302 90.07(19) . . ?
C301 Ru3 C303 95.64(19) . . ?
C302 Ru3 C303 93.6(2) . . ?
C301 Ru3 C100 90.47(17) . . ?
C302 Ru3 C100 126.61(18) . . ?
C303 Ru3 C100 139.31(18) . . ?
C301 Ru3 Ru2 131.23(13) . . ?
C302 Ru3 Ru2 134.88(14) . . ?
C303 Ru3 Ru2 98.42(14) . . ?
C100 Ru3 Ru2 50.66(11) . . ?
C301 Ru3 Ru4 165.34(13) . . ?
C302 Ru3 Ru4 76.49(14) . . ?
C303 Ru3 Ru4 91.11(14) . . ?
C100 Ru3 Ru4 92.87(11) . . ?
Ru2 Ru3 Ru4 60.041(12) . . ?
C301 Ru3 Ru5 115.29(13) . . ?
C302 Ru3 Ru5 87.60(15) . . ?
C303 Ru3 Ru5 149.05(14) . . ?
C100 Ru3 Ru5 45.27(11) . . ?
Ru2 Ru3 Ru5 60.959(18) . . ?
Ru4 Ru3 Ru5 59.100(12) . . ?
C301 Ru3 Ru1 71.73(13) . . ?
C302 Ru3 Ru1 161.62(14) . . ?
C303 Ru3 Ru1 90.78(14) . . ?
C100 Ru3 Ru1 53.27(11) . . ?
Ru2 Ru3 Ru1 61.665(16) . . ?
Ru4 Ru3 Ru1 121.293(18) . . ?
Ru5 Ru3 Ru1 97.696(19) . . ?
C401 Ru4 C402 84.9(2) . . ?
C401 Ru4 C403 97.4(2) . . ?
C402 Ru4 C403 95.9(2) . . ?
C401 Ru4 Ru5 101.42(16) . . ?
C402 Ru4 Ru5 103.69(16) . . ?
C403 Ru4 Ru5 153.82(15) . . ?
C401 Ru4 Ru2 109.17(15) . . ?
C402 Ru4 Ru2 160.48(14) . . ?
C403 Ru4 Ru2 95.59(16) . . ?
Ru5 Ru4 Ru2 61.118(18) . . ?
C401 Ru4 Ru3 161.20(16) . . ?
C402 Ru4 Ru3 103.53(14) . . ?
C403 Ru4 Ru3 98.33(16) . . ?
Ru5 Ru4 Ru3 60.476(17) . . ?
Ru2 Ru4 Ru3 59.110(15) . . ?
C503 Ru5 C502 95.7(2) . . ?
C503 Ru5 C501 92.5(2) . . ?
C502 Ru5 C501 96.9(2) . . ?
C503 Ru5 C100 82.28(18) . . ?
C502 Ru5 C100 127.3(2) . . ?
C501 Ru5 C100 135.71(19) . . ?
C503 Ru5 Ru4 177.46(14) . . ?
C502 Ru5 Ru4 86.25(15) . . ?
C501 Ru5 Ru4 85.69(15) . . ?
C100 Ru5 Ru4 97.84(12) . . ?
C503 Ru5 Ru3 118.19(14) . . ?
C502 Ru5 Ru3 142.55(14) . . ?
C501 Ru5 Ru3 97.06(15) . . ?
C100 Ru5 Ru3 50.29(12) . . ?
Ru4 Ru5 Ru3 60.425(16) . . ?
C503 Ru5 Ru2 121.77(14) . . ?
C502 Ru5 Ru2 90.99(16) . . ?
C501 Ru5 Ru2 143.95(15) . . ?
C100 Ru5 Ru2 50.09(12) . . ?
Ru4 Ru5 Ru2 59.707(13) . . ?
Ru3 Ru5 Ru2 58.643(14) . . ?
C1 N1 C3 110.8(4) . . ?
C1 N1 C5 128.0(4) . . ?
C3 N1 C5 121.2(4) . . ?
C1 N2 C2 110.1(4) . . ?
C1 N2 C4 127.1(4) . . ?
C2 N2 C4 122.8(4) . . ?
O100 C100 Ru5 137.0(3) . . ?
O100 C100 Ru3 126.2(3) . . ?
Ru5 C100 Ru3 84.44(15) . . ?
O100 C100 Ru2 126.3(3) . . ?
Ru5 C100 Ru2 84.91(15) . . ?
Ru3 C100 Ru2 78.80(13) . . ?
O100 C100 Ru1 64.3(2) . . ?
Ru5 C100 Ru1 158.7(2) . . ?
Ru3 C100 Ru1 78.58(13) . . ?
Ru2 C100 Ru1 79.24(13) . . ?
C100 O100 Ru1 83.6(2) . . ?
O101 C101 Ru1 179.1(4) . . ?
O102 C102 Ru1 177.3(4) . . ?
O201 C201 Ru2 173.7(4) . . ?
O202 C202 Ru2 178.7(4) . . ?
O203 C203 Ru2 167.6(4) . . ?
O301 C301 Ru3 169.5(4) . . ?
O302 C302 Ru3 170.1(4) . . ?
O303 C303 Ru3 179.2(5) . . ?
O401 C401 Ru4 177.0(5) . . ?
O402 C402 Ru4 175.0(4) . . ?
O403 C403 Ru4 179.2(5) . . ?
O501 C501 Ru5 175.8(5) . . ?
O502 C502 Ru5 177.7(6) . . ?
O503 C503 Ru5 178.2(4) . . ?
N2 C1 N1 104.7(4) . . ?
N2 C1 Ru1 130.3(3) . . ?
N1 C1 Ru1 124.9(3) . . ?
C3 C2 N2 107.2(4) . . ?
C2 C3 N1 107.2(5) . . ?

loop_
_geom_bond_atom_site_label_1
_geom_bond_atom_site_label_2
_geom_bond_distance
_geom_bond_site_symmetry_2
_geom_bond_publ_flag
Ru1 C101 1.857(5) . ?
Ru1 C102 1.866(5) . ?
Ru1 C1 2.072(4) . ?
Ru1 O100 2.123(3) . ?
Ru1 C100 2.342(4) . ?
Ru1 Ru3 2.8641(6) . ?
Ru1 Ru2 2.8866(7) . ?
Ru2 C202 1.888(5) . ?
Ru2 C203 1.917(5) . ?
Ru2 C201 1.925(5) . ?
Ru2 C100 2.181(4) . ?
Ru2 Ru3 2.7655(6) . ?
Ru2 Ru4 2.7920(6) . ?
Ru2 Ru5 2.8314(7) . ?
Ru3 C301 1.897(5) . ?
Ru3 C302 1.908(5) . ?
Ru3 C303 1.911(5) . ?
Ru3 C100 2.176(4) . ?
Ru3 Ru4 2.8145(7) . ?
Ru3 Ru5 2.8159(6) . ?
Ru4 C401 1.877(5) . ?
Ru4 C402 1.881(5) . ?
Ru4 C403 1.906(5) . ?
Ru4 Ru5 2.7768(6) . ?
Ru5 C503 1.902(5) . ?
Ru5 C502 1.911(5) . ?
Ru5 C501 1.925(6) . ?
Ru5 C100 2.010(4) . ?
N1 C1 1.353(6) . ?
N1 C3 1.372(6) . ?
N1 C5 1.459(6) . ?
N2 C1 1.353(6) . ?
N2 C2 1.386(6) . ?
N2 C4 1.447(6) . ?
C100 O100 1.251(5) . ?
C101 O101 1.139(5) . ?
C102 O102 1.139(5) . ?
C201 O201 1.129(6) . ?
C202 O202 1.146(5) . ?
C203 O203 1.139(5) . ?
C301 O301 1.149(5) . ?
C302 O302 1.134(5) . ?
C303 O303 1.130(5) . ?
C401 O401 1.134(6) . ?
C402 O402 1.130(6) . ?
C403 O403 1.137(6) . ?
C501 O501 1.134(6) . ?
C502 O502 1.130(6) . ?
C503 O503 1.134(5) . ?
C2 C3 1.326(8) . ?
